data_7719287
loop_
_publ_author_name
'Iqbal, Maqsood'
'Zhou, Jiazheng'
'Wang, Hongshan'
'Lu, Juanjuan'
'Pan, Shilie'
'Li, Junjie'

_publ_section_title
;
 Cd<sub>5</sub>Te<sub>4</sub>O<sub>12</sub>X<sub>2</sub> (X = Cl, Br, I):
 a new oxyhalide family with [CdO<sub>4</sub>X] mixed anionic units and
 adjustable optical properties.
;
_journal_issue 38
_journal_name_full 'Dalton transactions (Cambridge, England : 2003)'
_journal_page_first 14407
_journal_page_last 14414
_journal_paper_doi 10.1039/d5dt01473e
_journal_volume 54
_journal_year 2025
_chemical_formula_moiety 'Cd5 I2 O12 Te4'
_chemical_formula_sum 'Cd5 I2 O12 Te4'
_chemical_formula_weight 1518.20
_space_group_crystal_system monoclinic
_space_group_IT_number 14
_space_group_name_Hall '-P 2ybc'
_space_group_name_H-M_alt 'P 1 21/c 1'
_atom_sites_solution_primary iterative
_audit_creation_date 2025-07-30
_audit_creation_method
;
Olex2 1.3
(compiled 2020.11.12 svn.r5f609507 for OlexSys, GUI svn.r6408)
;
_audit_update_record
;
2025-08-11 deposited with the CCDC.	2025-08-22 downloaded from the CCDC.
;
_cell_angle_alpha 90
_cell_angle_beta 105.598(3)
_cell_angle_gamma 90
_cell_formula_units_Z 2
_cell_length_a 9.9105(9)
_cell_length_b 5.6265(5)
_cell_length_c 16.5924(14)
_cell_measurement_reflns_used 1642
_cell_measurement_temperature 273.15
_cell_measurement_theta_max 27.414
_cell_measurement_theta_min 2.850
_cell_volume 891.14(14)
_computing_cell_refinement 'SAINT V8.40B (?, 2016)'
_computing_data_reduction 'SAINT V8.40B (?, 2016)'
_computing_molecular_graphics 'Olex2 1.3 (Dolomanov et al., 2009)'
_computing_publication_material 'Olex2 1.3 (Dolomanov et al., 2009)'
_computing_structure_refinement 'SHELXL 2018/3 (Sheldrick, 2015)'
_computing_structure_solution 'olex2.solve 1.3 (Bourhis et al., 2015)'
_diffrn_ambient_temperature 273.15
_diffrn_measured_fraction_theta_full 0.987
_diffrn_measured_fraction_theta_max 0.987
_diffrn_measurement_device_type 'Bruker APEX-II CCD'
_diffrn_measurement_method '\f and \w scans'
_diffrn_radiation_type MoK\a
_diffrn_radiation_wavelength 0.71073
_diffrn_reflns_av_R_equivalents 0.0435
_diffrn_reflns_av_unetI/netI 0.0479
_diffrn_reflns_Laue_measured_fraction_full 0.987
_diffrn_reflns_Laue_measured_fraction_max 0.987
_diffrn_reflns_limit_h_max 11
_diffrn_reflns_limit_h_min -11
_diffrn_reflns_limit_k_max 6
_diffrn_reflns_limit_k_min -6
_diffrn_reflns_limit_l_max 19
_diffrn_reflns_limit_l_min -19
_diffrn_reflns_number 4503
_diffrn_reflns_point_group_measured_fraction_full 0.987
_diffrn_reflns_point_group_measured_fraction_max 0.987
_diffrn_reflns_theta_full 24.997
_diffrn_reflns_theta_max 24.997
_diffrn_reflns_theta_min 2.134
_exptl_absorpt_coefficient_mu 15.798
_exptl_absorpt_correction_T_max 0.7456
_exptl_absorpt_correction_T_min 0.4788
_exptl_absorpt_correction_type multi-scan
_exptl_absorpt_process_details
;
SADABS-2016/2 (Bruker,2016/2) was used for absorption correction.
wR2(int) was 0.1020 before and 0.0525 after correction.
The Ratio of minimum to maximum transmission is 0.6422.
The \l/2 correction factor is Not present.
;
_exptl_crystal_colour 'clear light colourless'
_exptl_crystal_colour_lustre clear
_exptl_crystal_colour_modifier light
_exptl_crystal_colour_primary colourless
_exptl_crystal_density_diffrn 5.658
_exptl_crystal_description plate
_exptl_crystal_F_000 1300
_exptl_crystal_size_max 0.199
_exptl_crystal_size_mid 0.149
_exptl_crystal_size_min 0.082
_refine_diff_density_max 1.041
_refine_diff_density_min -1.259
_refine_diff_density_rms 0.291
_refine_ls_extinction_method none
_refine_ls_goodness_of_fit_ref 1.123
_refine_ls_hydrogen_treatment undef
_refine_ls_matrix_type full
_refine_ls_number_parameters 106
_refine_ls_number_reflns 1549
_refine_ls_number_restraints 0
_refine_ls_restrained_S_all 1.123
_refine_ls_R_factor_all 0.0386
_refine_ls_R_factor_gt 0.0336
_refine_ls_shift/su_max 0.000
_refine_ls_shift/su_mean 0.000
_refine_ls_structure_factor_coef Fsqd
_refine_ls_weighting_details 'w=1/[\s^2^(Fo^2^)+8.0535P] where P=(Fo^2^+2Fc^2^)/3'
_refine_ls_weighting_scheme calc
_refine_ls_wR_factor_gt 0.0640
_refine_ls_wR_factor_ref 0.0674
_reflns_Friedel_coverage 0.000
_reflns_number_gt 1392
_reflns_number_total 1549
_reflns_threshold_expression 'I > 2\s(I)'
_cod_data_source_file d5dt01473e2.cif
_cod_data_source_block 123321
_cod_depositor_comments 'Adding full bibliography for 7719285--7719287.cif.'
_cod_database_code 7719287
_shelx_shelxl_version_number 2018/3
_shelx_space_group_comment
;
The symmetry employed for this shelxl refinement is uniquely defined
by the following loop, which should always be used as a source of
symmetry information in preference to the above space-group names.
They are only intended as comments.
;
_shelx_estimated_absorpt_t_max 0.357
_shelx_estimated_absorpt_t_min 0.145
_olex2_refinement_description
;
;
_olex2_submission_special_instructions 'No special instructions were received'

loop_
_space_group_symop_operation_xyz
'x, y, z'
'-x, y+1/2, -z+1/2'
'-x, -y, -z'
'x, -y-1/2, z-1/2'

loop_
_atom_site_label
_atom_site_type_symbol
_atom_site_fract_x
_atom_site_fract_y
_atom_site_fract_z
_atom_site_U_iso_or_equiv
_atom_site_adp_type
_atom_site_occupancy
_atom_site_site_symmetry_order
_atom_site_calc_flag
_atom_site_refinement_flags_posn
_atom_site_refinement_flags_adp
_atom_site_refinement_flags_occupancy
_atom_site_disorder_assembly
_atom_site_disorder_group
I1 I 0.49879(9) 0.54833(15) 0.37733(5) 0.0338(2) Uani 1 1 d . . . . .
Te1 Te 0.22322(7) 0.90880(11) 0.22642(4) 0.01331(18) Uani 1 1 d . . . . .
Te2 Te 0.26293(7) 0.52573(11) 0.02533(4) 0.01300(17) Uani 1 1 d . . . . .
Cd1 Cd 0.22416(9) 0.44673(13) 0.37651(4) 0.0169(2) Uani 1 1 d . . . . .
Cd2 Cd 0.000000 0.000000 0.000000 0.0165(3) Uani 1 2 d S . P . .
Cd3 Cd 0.00439(8) 0.41749(13) 0.15816(5) 0.0176(2) Uani 1 1 d . . . . .
O1 O 0.1886(8) 0.5665(13) 0.1146(4) 0.0229(17) Uani 1 1 d . . . . .
O2 O 0.1565(7) 0.7388(11) 0.4554(4) 0.0159(16) Uani 1 1 d . . . . .
O3 O 0.1478(8) 0.2169(13) 0.4696(4) 0.0200(17) Uani 1 1 d . . . . .
O4 O 0.1895(8) 0.1053(12) 0.3105(4) 0.0204(17) Uani 1 1 d . . . . .
O5 O 0.0804(8) 0.0401(12) 0.1411(4) 0.0226(17) Uani 1 1 d . . . . .
O6 O 0.1180(7) 0.6671(12) 0.2614(4) 0.0141(15) Uani 1 1 d . . . . .

loop_
_atom_site_aniso_label
_atom_site_aniso_U_11
_atom_site_aniso_U_22
_atom_site_aniso_U_33
_atom_site_aniso_U_23
_atom_site_aniso_U_13
_atom_site_aniso_U_12
I1 0.0248(5) 0.0392(5) 0.0387(5) -0.0024(4) 0.0108(4) -0.0035(4)
Te1 0.0190(4) 0.0105(3) 0.0115(3) 0.0004(3) 0.0061(3) -0.0003(3)
Te2 0.0170(4) 0.0106(3) 0.0120(3) -0.0001(3) 0.0048(3) 0.0006(3)
Cd1 0.0278(5) 0.0109(4) 0.0140(4) 0.0006(3) 0.0090(3) -0.0001(3)
Cd2 0.0247(6) 0.0150(5) 0.0130(5) -0.0034(4) 0.0106(4) -0.0027(5)
Cd3 0.0229(5) 0.0147(4) 0.0167(4) -0.0069(3) 0.0081(3) -0.0036(3)
O1 0.029(5) 0.019(4) 0.023(4) -0.002(3) 0.011(3) -0.002(3)
O2 0.024(4) 0.008(3) 0.015(3) 0.005(3) 0.004(3) -0.001(3)
O3 0.030(5) 0.020(4) 0.012(3) 0.008(3) 0.010(3) 0.007(3)
O4 0.025(4) 0.015(4) 0.024(4) -0.011(3) 0.011(3) -0.008(3)
O5 0.034(5) 0.016(4) 0.015(3) 0.008(3) 0.003(3) 0.004(3)
O6 0.020(4) 0.013(3) 0.012(3) -0.002(3) 0.008(3) -0.006(3)

loop_
_atom_type_symbol
_atom_type_description
_atom_type_scat_dispersion_real
_atom_type_scat_dispersion_imag
_atom_type_scat_source
Cd Cd -0.8075 1.2024 'International Tables Vol C Tables 4.2.6.8 and 6.1.1.4'
I I -0.4742 1.8119 'International Tables Vol C Tables 4.2.6.8 and 6.1.1.4'
O O 0.0106 0.0060 'International Tables Vol C Tables 4.2.6.8 and 6.1.1.4'
Te Te -0.5308 1.6751 'International Tables Vol C Tables 4.2.6.8 and 6.1.1.4'

loop_
_geom_angle_atom_site_label_1
_geom_angle_atom_site_label_2
_geom_angle_atom_site_label_3
_geom_angle
_geom_angle_site_symmetry_1
_geom_angle_site_symmetry_3
_geom_angle_publ_flag
O4 Te1 Cd3 44.0(2) 1_565 2 ?
O4 Te1 O6 88.4(3) 1_565 . ?
O5 Te1 Cd3 86.4(2) 1_565 2 ?
O5 Te1 O4 94.6(3) 1_565 1_565 ?
O5 Te1 O6 98.6(3) 1_565 . ?
O6 Te1 Cd3 47.3(2) . 2 ?
O1 Te2 O2 97.4(3) . 4_575 ?
O1 Te2 O3 99.6(3) . 4_565 ?
O3 Te2 O2 92.5(3) 4_565 4_575 ?
I1 Cd1 Cd2 140.66(3) . 2 ?
I1 Cd1 Cd3 116.34(3) . 2 ?
Cd2 Cd1 Cd3 61.737(18) 2 2 ?
O2 Cd1 I1 106.51(18) . . ?
O2 Cd1 Cd2 42.54(17) . 2 ?
O2 Cd1 Cd3 42.83(16) . 2 ?
O3 Cd1 I1 127.81(19) . . ?
O3 Cd1 Cd2 42.26(18) . 2 ?
O3 Cd1 Cd3 103.04(18) . 2 ?
O3 Cd1 O2 79.7(2) . . ?
O4 Cd1 I1 101.80(19) . . ?
O4 Cd1 Cd2 109.68(19) . 2 ?
O4 Cd1 Cd3 125.8(2) . 2 ?
O4 Cd1 O2 151.2(3) . . ?
O4 Cd1 O3 78.9(3) . . ?
O4 Cd1 O6 94.8(3) . . ?
O6 Cd1 I1 97.06(17) . . ?
O6 Cd1 Cd2 103.08(17) . 2 ?
O6 Cd1 Cd3 46.02(16) . 2 ?
O6 Cd1 O2 87.1(2) . . ?
O6 Cd1 O3 135.1(2) . . ?
Cd1 Cd2 Cd1 180.000(17) 2_545 4_565 ?
O2 Cd2 Cd1 137.69(17) 4_565 2_545 ?
O2 Cd2 Cd1 137.69(17) 2_545 4_565 ?
O2 Cd2 Cd1 42.31(17) 4_565 4_565 ?
O2 Cd2 Cd1 42.31(17) 2_545 2_545 ?
O2 Cd2 O2 180.0(3) 2_545 4_565 ?
O3 Cd2 Cd1 138.10(17) 4_565 2_545 ?
O3 Cd2 Cd1 41.90(17) 2_545 2_545 ?
O3 Cd2 Cd1 138.10(17) 2_545 4_565 ?
O3 Cd2 Cd1 41.90(17) 4_565 4_565 ?
O3 Cd2 O2 79.2(2) 4_565 4_565 ?
O3 Cd2 O2 79.2(2) 2_545 2_545 ?
O3 Cd2 O2 100.8(2) 2_545 4_565 ?
O3 Cd2 O2 100.8(2) 4_565 2_545 ?
O3 Cd2 O3 180.0(4) 4_565 2_545 ?
O5 Cd2 Cd1 120.3(2) . 4_565 ?
O5 Cd2 Cd1 59.7(2) . 2_545 ?
O5 Cd2 Cd1 59.7(2) 3 4_565 ?
O5 Cd2 Cd1 120.3(2) 3 2_545 ?
O5 Cd2 O2 107.9(3) 3 2_545 ?
O5 Cd2 O2 107.9(3) . 4_565 ?
O5 Cd2 O2 72.1(3) . 2_545 ?
O5 Cd2 O2 72.1(3) 3 4_565 ?
O5 Cd2 O3 95.1(3) . 4_565 ?
O5 Cd2 O3 95.1(3) 3 2_545 ?
O5 Cd2 O3 84.9(3) 3 4_565 ?
O5 Cd2 O3 84.9(3) . 2_545 ?
O5 Cd2 O5 180.0 . 3 ?
Te1 Cd3 Cd1 64.30(2) 2_545 2_545 ?
O1 Cd3 Te1 154.97(18) . 2_545 ?
O1 Cd3 Cd1 140.72(18) . 2_545 ?
O1 Cd3 O2 109.3(2) . 2_545 ?
O1 Cd3 O4 131.8(3) . 2 ?
O1 Cd3 O5 89.1(3) . . ?
O1 Cd3 O6 157.8(2) . 2_545 ?
O2 Cd3 Te1 92.07(17) 2_545 2_545 ?
O2 Cd3 Cd1 42.09(16) 2_545 2_545 ?
O2 Cd3 O4 87.2(3) 2_545 2 ?
O2 Cd3 O6 82.1(2) 2_545 2_545 ?
O4 Cd3 Te1 33.44(16) 2 2_545 ?
O4 Cd3 Cd1 80.99(18) 2 2_545 ?
O4 Cd3 O6 65.9(2) 2 2_545 ?
O5 Cd3 Te1 110.68(19) . 2_545 ?
O5 Cd3 Cd1 59.3(2) . 2_545 ?
O5 Cd3 O2 71.3(2) . 2_545 ?
O5 Cd3 O4 138.8(3) . 2 ?
O5 Cd3 O6 76.4(2) . 2_545 ?
O6 Cd3 Te1 34.32(15) 2_545 2_545 ?
O6 Cd3 Te1 81.37(17) . 2_545 ?
O6 Cd3 Cd1 140.91(16) . 2_545 ?
O6 Cd3 Cd1 41.65(15) 2_545 2_545 ?
O6 Cd3 O1 74.7(2) . . ?
O6 Cd3 O2 165.1(2) . 2_545 ?
O6 Cd3 O4 79.9(3) . 2 ?
O6 Cd3 O5 123.6(3) . . ?
O6 Cd3 O6 99.28(14) . 2_545 ?
Te2 O1 Cd3 137.2(4) . . ?
Te2 O2 Cd1 130.5(4) 4_576 . ?
Te2 O2 Cd2 121.4(3) 4_576 2 ?
Te2 O2 Cd3 109.9(3) 4_576 2 ?
Cd1 O2 Cd2 95.2(2) . 2 ?
Cd1 O2 Cd3 95.1(2) . 2 ?
Cd2 O2 Cd3 97.8(3) 2 2 ?
Te2 O3 Cd1 118.7(3) 4_566 . ?
Te2 O3 Cd2 137.6(3) 4_566 2 ?
Cd1 O3 Cd2 95.8(3) . 2 ?
Te1 O4 Cd1 148.4(4) 1_545 . ?
Te1 O4 Cd3 102.5(3) 1_545 2_545 ?
Cd1 O4 Cd3 108.0(3) . 2_545 ?
Te1 O5 Cd2 136.7(4) 1_545 . ?
Te1 O5 Cd3 118.7(3) 1_545 . ?
Cd2 O5 Cd3 100.6(3) . . ?
Te1 O6 Cd1 118.5(3) . . ?
Te1 O6 Cd3 98.4(3) . 2 ?
Te1 O6 Cd3 114.5(3) . . ?
Cd1 O6 Cd3 92.3(2) . 2 ?
Cd3 O6 Cd1 108.6(3) . . ?
Cd3 O6 Cd3 123.0(3) . 2 ?

loop_
_geom_bond_atom_site_label_1
_geom_bond_atom_site_label_2
_geom_bond_distance
_geom_bond_site_symmetry_2
_geom_bond_publ_flag
I1 Cd1 2.7775(12) . ?
Te1 Cd3 3.3289(10) 2 ?
Te1 O4 1.879(7) 1_565 ?
Te1 O5 1.865(7) 1_565 ?
Te1 O6 1.897(7) . ?
Te2 O1 1.836(7) . ?
Te2 O2 1.886(7) 4_575 ?
Te2 O3 1.858(7) 4_565 ?
Cd1 Cd2 3.4163(8) 2 ?
Cd1 Cd3 3.4316(11) 2 ?
Cd1 O2 2.309(7) . ?
Cd1 O3 2.294(7) . ?
Cd1 O4 2.192(7) . ?
Cd1 O6 2.283(7) . ?
Cd2 O2 2.319(7) 4_565 ?
Cd2 O2 2.319(7) 2_545 ?
Cd2 O3 2.310(7) 4_565 ?
Cd2 O3 2.310(7) 2_545 ?
Cd2 O5 2.272(7) 3 ?
Cd2 O5 2.272(7) . ?
Cd3 O1 2.296(8) . ?
Cd3 O2 2.342(7) 2_545 ?
Cd3 O4 2.370(7) 2 ?
Cd3 O5 2.296(7) . ?
Cd3 O6 2.267(6) . ?
Cd3 O6 2.471(7) 2_545 ?

loop_
_geom_torsion_atom_site_label_1
_geom_torsion_atom_site_label_2
_geom_torsion_atom_site_label_3
_geom_torsion_atom_site_label_4
_geom_torsion
_geom_torsion_site_symmetry_1
_geom_torsion_site_symmetry_2
_geom_torsion_site_symmetry_3
_geom_torsion_site_symmetry_4
_geom_torsion_publ_flag
Cd3 Te1 O6 Cd1 -97.3(3) 2 . . . ?
Cd3 Te1 O6 Cd3 132.3(4) 2 . . . ?
O2 Te2 O1 Cd3 89.6(6) 4_575 . . . ?
O3 Te2 O1 Cd3 -4.2(6) 4_565 . . . ?
O4 Te1 O6 Cd1 -79.9(4) 1_565 . . . ?
O4 Te1 O6 Cd3 149.8(4) 1_565 . . . ?
O4 Te1 O6 Cd3 17.4(3) 1_565 . . 2 ?
O5 Te1 O6 Cd1 -174.3(3) 1_565 . . . ?
O5 Te1 O6 Cd3 -77.0(3) 1_565 . . 2 ?
O5 Te1 O6 Cd3 55.3(4) 1_565 . . . ?
